data_1519883
loop_
_publ_author_name
'Collins, Ian'
'Welford, Amanda'
'Horton, Peter N.'
'Callear, Samantha K.'
'Hursthouse, Michael B.'

_publ_section_title
;
 C15H22O3
;
_journal_name_full 'Crystal Structure Report Archive'
_journal_page_first 622
_journal_year 2008
_chemical_formula_sum 'C15 H22 O3'
_chemical_formula_weight 250.33
_space_group_IT_number 19
_symmetry_cell_setting orthorhombic
_symmetry_space_group_name_Hall 'P 2ac 2ab'
_symmetry_space_group_name_H-M 'P 21 21 21'
_atom_sites_solution_hydrogens geom
_atom_sites_solution_primary direct
_atom_sites_solution_secondary difmap
_cell_angle_alpha 90.00
_cell_angle_beta 90.00
_cell_angle_gamma 90.00
_cell_formula_units_Z 4
_cell_length_a 5.25570(10)
_cell_length_b 10.3241(4)
_cell_length_c 24.6007(9)
_cell_measurement_reflns_used 9636
_cell_measurement_temperature 120(2)
_cell_measurement_theta_max 27.48
_cell_measurement_theta_min 2.91
_cell_volume 1334.84(8)
_computing_cell_refinement 'DENZO (Otwinowski & Minor, 1997) & COLLECT (Hooft, R.W.W., 1998)'
_computing_data_collection 'COLLECT (Hooft, R.W.W., 1998)'
_computing_data_reduction 'DENZO (Otwinowski & Minor, 1997) & COLLECT (Hooft, R.W.W., 1998)'
_computing_structure_refinement 'SHELXL-97 (Sheldrick, 2008)'
_diffrn_ambient_temperature 120(2)
_diffrn_detector_area_resol_mean 9.091
_diffrn_measured_fraction_theta_full 0.995
_diffrn_measured_fraction_theta_max 0.995
_diffrn_measurement_device_type 'Bruker-Nonius Roper CCD camera on \k-goniostat'
_diffrn_measurement_method '\f & \w scans'
_diffrn_radiation_monochromator graphite
_diffrn_radiation_source 'Bruker-Nonius FR591 rotating anode'
_diffrn_radiation_type MoK\a
_diffrn_radiation_wavelength 0.71073
_diffrn_reflns_av_R_equivalents 0.0467
_diffrn_reflns_av_sigmaI/netI 0.0371
_diffrn_reflns_limit_h_max 6
_diffrn_reflns_limit_h_min -6
_diffrn_reflns_limit_k_max 13
_diffrn_reflns_limit_k_min -12
_diffrn_reflns_limit_l_max 31
_diffrn_reflns_limit_l_min -30
_diffrn_reflns_number 10722
_diffrn_reflns_theta_full 27.47
_diffrn_reflns_theta_max 27.47
_diffrn_reflns_theta_min 3.31
_exptl_absorpt_coefficient_mu 0.085
_exptl_absorpt_correction_T_max 0.9949
_exptl_absorpt_correction_T_min 0.9492
_exptl_absorpt_correction_type multi-scan
_exptl_absorpt_process_details 'SADABS 2007/2 (Sheldrick, G.M., 2007)'
_exptl_crystal_colour colourless
_exptl_crystal_density_diffrn 1.246
_exptl_crystal_density_method 'not measured'
_exptl_crystal_description blade
_exptl_crystal_F_000 544
_exptl_crystal_size_max 0.62
_exptl_crystal_size_mid 0.22
_exptl_crystal_size_min 0.06
_refine_diff_density_max 0.201
_refine_diff_density_min -0.208
_refine_diff_density_rms 0.065
_refine_ls_abs_structure_details 'Flack H D (1983), Acta Cryst. A39, 876-881'
_refine_ls_abs_structure_Flack 10(10)
_refine_ls_extinction_method none
_refine_ls_goodness_of_fit_ref 1.054
_refine_ls_hydrogen_treatment constr
_refine_ls_matrix_type full
_refine_ls_number_parameters 163
_refine_ls_number_reflns 1796
_refine_ls_number_restraints 0
_refine_ls_restrained_S_all 1.054
_refine_ls_R_factor_all 0.0479
_refine_ls_R_factor_gt 0.0392
_refine_ls_shift/su_max 0.000
_refine_ls_shift/su_mean 0.000
_refine_ls_structure_factor_coef Fsqd
_refine_ls_weighting_details 'calc w=1/[\s^2^(Fo^2^)+(0.0398P)^2^+0.2489P] where P=(Fo^2^+2Fc^2^)/3'
_refine_ls_weighting_scheme calc
_refine_ls_wR_factor_gt 0.0847
_refine_ls_wR_factor_ref 0.0887
_reflns_number_gt 1592
_reflns_number_total 1796
_reflns_threshold_expression >2\s(I)
_cod_data_source_file eCrystal-622.cif
_cod_data_source_block 2008src1140
_cod_depositor_comments
;
Citation :
Collins, Ian and Welford, Amanda and Horton, Peter N. and 
Callear, Samantha K. and Hursthouse, Michael B. (2008) 
University of Southampton, Crystal Structure Report Archive. 
(doi:10.5258/ecrystals/622)

More at:
http://ecrystals.chem.soton.ac.uk/622/
;
_cod_original_sg_symbol_H-M P212121
_cod_database_code 1519883

loop_
_symmetry_equiv_pos_as_xyz
'x, y, z'
'-x+1/2, -y, z+1/2'
'-x, y+1/2, -z+1/2'
'x+1/2, -y+1/2, -z'

loop_
_atom_site_label
_atom_site_type_symbol
_atom_site_fract_x
_atom_site_fract_y
_atom_site_fract_z
_atom_site_U_iso_or_equiv
_atom_site_adp_type
_atom_site_occupancy
_atom_site_symmetry_multiplicity
_atom_site_calc_flag
_atom_site_refinement_flags
_atom_site_disorder_assembly
_atom_site_disorder_group
C1 C 0.4790(4) 0.53406(18) 0.15979(7) 0.0199(4) Uani 1 1 d . . .
H1 H 0.6316 0.5844 0.1718 0.024 Uiso 1 1 calc R . .
C2 C 0.3799(4) 0.45906(19) 0.20800(7) 0.0255(4) Uani 1 1 d . . .
H2A H 0.5198 0.4077 0.2242 0.031 Uiso 1 1 calc R . .
H2B H 0.3169 0.5201 0.2359 0.031 Uiso 1 1 calc R . .
C4 C 0.2077(4) 0.24552(19) 0.20098(7) 0.0230(4) Uani 1 1 d . . .
C5 C -0.0112(4) 0.1660(2) 0.18047(9) 0.0284(5) Uani 1 1 d . . .
H5A H -0.1633 0.1858 0.2027 0.034 Uiso 1 1 calc R . .
H5B H 0.0295 0.0732 0.1857 0.034 Uiso 1 1 calc R . .
C6 C -0.0764(4) 0.18842(19) 0.12046(8) 0.0281(5) Uani 1 1 d . . .
H6A H -0.2173 0.1300 0.1099 0.034 Uiso 1 1 calc R . .
H6B H -0.1355 0.2787 0.1156 0.034 Uiso 1 1 calc R . .
C7 C 0.1467(4) 0.16460(19) 0.08403(8) 0.0273(5) Uani 1 1 d . . .
H7 H 0.2040 0.0776 0.0811 0.033 Uiso 1 1 calc R . .
C8 C 0.2725(4) 0.2526(2) 0.05541(7) 0.0271(5) Uani 1 1 d . . .
H8 H 0.4119 0.2223 0.0344 0.032 Uiso 1 1 calc R . .
C9 C 0.2179(4) 0.39508(19) 0.05278(8) 0.0256(5) Uani 1 1 d . . .
H9A H 0.0779 0.4156 0.0783 0.031 Uiso 1 1 calc R . .
H9B H 0.1594 0.4171 0.0157 0.031 Uiso 1 1 calc R . .
C10 C 0.4479(4) 0.47861(19) 0.06680(7) 0.0226(4) Uani 1 1 d . . .
H10 H 0.5792 0.4684 0.0377 0.027 Uiso 1 1 calc R . .
C11 C 0.3821(3) 0.62198(18) 0.07266(7) 0.0200(4) Uani 1 1 d . . .
H11 H 0.2398 0.6461 0.0476 0.024 Uiso 1 1 calc R . .
C12 C 0.6156(4) 0.70731(19) 0.06225(8) 0.0258(4) Uani 1 1 d . . .
H12A H 0.7649 0.6686 0.0806 0.031 Uiso 1 1 calc R . .
H12B H 0.6512 0.7091 0.0227 0.031 Uiso 1 1 calc R . .
C13 C 0.5801(4) 0.84542(19) 0.08249(8) 0.0283(5) Uani 1 1 d . . .
H13A H 0.4393 0.8871 0.0623 0.034 Uiso 1 1 calc R . .
H13B H 0.7372 0.8958 0.0757 0.034 Uiso 1 1 calc R . .
C14 C 0.5199(4) 0.8463(2) 0.14327(8) 0.0262(5) Uani 1 1 d . . .
H14A H 0.6673 0.8114 0.1636 0.031 Uiso 1 1 calc R . .
H14B H 0.4914 0.9366 0.1554 0.031 Uiso 1 1 calc R . .
C15 C 0.2848(4) 0.76543(18) 0.15603(7) 0.0229(4) Uani 1 1 d . . .
H15A H 0.1329 0.8104 0.1415 0.028 Uiso 1 1 calc R . .
H15B H 0.2652 0.7595 0.1960 0.028 Uiso 1 1 calc R . .
C16 C 0.2941(3) 0.62788(19) 0.13237(7) 0.0194(4) Uani 1 1 d . . .
H16 H 0.1193 0.5900 0.1346 0.023 Uiso 1 1 calc R . .
O3 O 0.1749(3) 0.37301(13) 0.19152(5) 0.0262(3) Uani 1 1 d . . .
O4 O 0.3893(3) 0.20128(14) 0.22439(6) 0.0355(4) Uani 1 1 d . . .
O17 O 0.5586(2) 0.44394(13) 0.11846(5) 0.0241(3) Uani 1 1 d . . .

loop_
_atom_site_aniso_label
_atom_site_aniso_U_11
_atom_site_aniso_U_22
_atom_site_aniso_U_33
_atom_site_aniso_U_23
_atom_site_aniso_U_13
_atom_site_aniso_U_12
C1 0.0216(9) 0.0190(10) 0.0190(9) -0.0036(7) -0.0034(7) 0.0031(8)
C2 0.0340(11) 0.0209(10) 0.0216(9) 0.0006(8) -0.0047(8) -0.0043(9)
C4 0.0278(10) 0.0212(10) 0.0202(9) 0.0029(8) 0.0051(8) 0.0030(8)
C5 0.0259(10) 0.0196(10) 0.0396(11) 0.0010(9) 0.0053(9) -0.0021(8)
C6 0.0232(10) 0.0178(10) 0.0433(12) -0.0033(9) -0.0057(9) 0.0005(8)
C7 0.0332(11) 0.0194(10) 0.0292(10) -0.0055(8) -0.0058(9) 0.0059(9)
C8 0.0339(11) 0.0247(11) 0.0227(9) -0.0071(8) -0.0039(8) 0.0070(9)
C9 0.0319(10) 0.0222(11) 0.0227(9) -0.0025(8) -0.0087(8) 0.0034(9)
C10 0.0251(9) 0.0250(11) 0.0176(8) -0.0008(8) -0.0016(8) 0.0049(8)
C11 0.0217(8) 0.0208(10) 0.0176(8) -0.0003(7) -0.0027(7) 0.0006(8)
C12 0.0256(10) 0.0274(11) 0.0245(9) 0.0031(8) 0.0041(8) 0.0007(9)
C13 0.0302(10) 0.0236(11) 0.0311(10) 0.0044(9) 0.0009(9) -0.0018(9)
C14 0.0297(11) 0.0200(10) 0.0289(10) -0.0008(8) -0.0020(8) -0.0015(9)
C15 0.0239(9) 0.0221(10) 0.0228(9) -0.0029(8) 0.0003(8) 0.0040(8)
C16 0.0159(8) 0.0220(10) 0.0203(9) -0.0001(8) -0.0002(7) 0.0016(8)
O3 0.0273(7) 0.0176(7) 0.0337(7) 0.0017(6) -0.0028(6) -0.0013(6)
O4 0.0375(9) 0.0266(8) 0.0425(9) 0.0078(7) -0.0107(7) 0.0020(7)
O17 0.0273(7) 0.0238(7) 0.0212(6) -0.0052(6) -0.0058(6) 0.0106(6)

loop_
_atom_type_symbol
_atom_type_description
_atom_type_scat_dispersion_real
_atom_type_scat_dispersion_imag
_atom_type_scat_source
C C 0.0033 0.0000 'International Tables Vol C Tables 4.2.6.8 and 6.1.1.4'
H H 0.0000 0.0000 'International Tables Vol C Tables 4.2.6.8 and 6.1.1.4'
O O 0.0106 0.0000 'International Tables Vol C Tables 4.2.6.8 and 6.1.1.4'

loop_
_geom_angle_atom_site_label_1
_geom_angle_atom_site_label_2
_geom_angle_atom_site_label_3
_geom_angle
_geom_angle_site_symmetry_1
_geom_angle_site_symmetry_3
O17 C1 C2 108.88(15) . .
O17 C1 C16 106.41(13) . .
C2 C1 C16 116.90(16) . .
O17 C1 H1 108.1 . .
C2 C1 H1 108.1 . .
C16 C1 H1 108.1 . .
O3 C2 C1 110.50(15) . .
O3 C2 H2A 109.6 . .
C1 C2 H2A 109.6 . .
O3 C2 H2B 109.6 . .
C1 C2 H2B 109.6 . .
H2A C2 H2B 108.1 . .
O4 C4 O3 123.63(19) . .
O4 C4 C5 124.10(19) . .
O3 C4 C5 112.24(17) . .
C4 C5 C6 114.36(17) . .
C4 C5 H5A 108.7 . .
C6 C5 H5A 108.7 . .
C4 C5 H5B 108.7 . .
C6 C5 H5B 108.7 . .
H5A C5 H5B 107.6 . .
C7 C6 C5 112.14(16) . .
C7 C6 H6A 109.2 . .
C5 C6 H6A 109.2 . .
C7 C6 H6B 109.2 . .
C5 C6 H6B 109.2 . .
H6A C6 H6B 107.9 . .
C8 C7 C6 126.60(19) . .
C8 C7 H7 116.7 . .
C6 C7 H7 116.7 . .
C7 C8 C9 126.82(19) . .
C7 C8 H8 116.6 . .
C9 C8 H8 116.6 . .
C8 C9 C10 113.15(17) . .
C8 C9 H9A 108.9 . .
C10 C9 H9A 108.9 . .
C8 C9 H9B 108.9 . .
C10 C9 H9B 108.9 . .
H9A C9 H9B 107.8 . .
O17 C10 C9 112.25(16) . .
O17 C10 C11 104.41(14) . .
C9 C10 C11 112.96(16) . .
O17 C10 H10 109.0 . .
C9 C10 H10 109.0 . .
C11 C10 H10 109.0 . .
C10 C11 C12 111.11(15) . .
C10 C11 C16 101.32(14) . .
C12 C11 C16 112.13(15) . .
C10 C11 H11 110.7 . .
C12 C11 H11 110.7 . .
C16 C11 H11 110.7 . .
C13 C12 C11 112.70(16) . .
C13 C12 H12A 109.1 . .
C11 C12 H12A 109.1 . .
C13 C12 H12B 109.1 . .
C11 C12 H12B 109.1 . .
H12A C12 H12B 107.8 . .
C12 C13 C14 110.54(16) . .
C12 C13 H13A 109.5 . .
C14 C13 H13A 109.5 . .
C12 C13 H13B 109.5 . .
C14 C13 H13B 109.5 . .
H13A C13 H13B 108.1 . .
C15 C14 C13 111.48(17) . .
C15 C14 H14A 109.3 . .
C13 C14 H14A 109.3 . .
C15 C14 H14B 109.3 . .
C13 C14 H14B 109.3 . .
H14A C14 H14B 108.0 . .
C14 C15 C16 113.73(16) . .
C14 C15 H15A 108.8 . .
C16 C15 H15A 108.8 . .
C14 C15 H15B 108.8 . .
C16 C15 H15B 108.8 . .
H15A C15 H15B 107.7 . .
C1 C16 C15 116.04(15) . .
C1 C16 C11 101.82(14) . .
C15 C16 C11 114.04(16) . .
C1 C16 H16 108.2 . .
C15 C16 H16 108.2 . .
C11 C16 H16 108.2 . .
C4 O3 C2 117.00(16) . .
C1 O17 C10 110.14(13) . .

loop_
_geom_bond_atom_site_label_1
_geom_bond_atom_site_label_2
_geom_bond_distance
_geom_bond_site_symmetry_2
C1 O17 1.440(2) .
C1 C2 1.509(3) .
C1 C16 1.529(2) .
C1 H1 1.0000 .
C2 O3 1.454(2) .
C2 H2A 0.9900 .
C2 H2B 0.9900 .
C4 O4 1.205(2) .
C4 O3 1.348(2) .
C4 C5 1.501(3) .
C5 C6 1.533(3) .
C5 H5A 0.9900 .
C5 H5B 0.9900 .
C6 C7 1.496(3) .
C6 H6A 0.9900 .
C6 H6B 0.9900 .
C7 C8 1.326(3) .
C7 H7 0.9500 .
C8 C9 1.500(3) .
C8 H8 0.9500 .
C9 C10 1.524(3) .
C9 H9A 0.9900 .
C9 H9B 0.9900 .
C10 O17 1.443(2) .
C10 C11 1.527(3) .
C10 H10 1.0000 .
C11 C12 1.532(3) .
C11 C16 1.541(2) .
C11 H11 1.0000 .
C12 C13 1.522(3) .
C12 H12A 0.9900 .
C12 H12B 0.9900 .
C13 C14 1.528(3) .
C13 H13A 0.9900 .
C13 H13B 0.9900 .
C14 C15 1.524(3) .
C14 H14A 0.9900 .
C14 H14B 0.9900 .
C15 C16 1.535(3) .
C15 H15A 0.9900 .
C15 H15B 0.9900 .
C16 H16 1.0000 .
